data_2104679
loop_
_publ_author_name
'Omondi, Bernard'
'Meijboom, Reinout'

_publ_section_title
;Concomitant polymorphic behavior of
 di-\m-thiocyanato-\k^2^<i>N</i>:<i>S</i>;\k^2^<i>S</i>:<i>N</i>-bis[bis(tri-<i>p</i>-fluorophenylphosphine-\k<i>P</i>)silver(I)]
;
_journal_coeditor_code ZB5008
_journal_issue 1
_journal_name_full 'Acta Crystallographica Section B'
_journal_page_first 69
_journal_page_last 75
_journal_paper_doi 10.1107/S0108768109048769
_journal_volume 66
_journal_year 2010
_chemical_formula_moiety 'C74 H48 Ag2 F12 N2 P4 S2'
_chemical_formula_sum 'C74 H48 Ag2 F12 N2 P4 S2'
_chemical_formula_weight 1596.88
_space_group_IT_number 14
_symmetry_cell_setting monoclinic
_symmetry_space_group_name_Hall '-P 2yn'
_symmetry_space_group_name_H-M 'P 1 21/n 1'
_audit_creation_method 'WinGX routine CIF_UPDATE'
_cell_angle_alpha 90
_cell_angle_beta 91.2000(10)
_cell_angle_gamma 90
_cell_formula_units_Z 2
_cell_length_a 8.7406(3)
_cell_length_b 15.4925(6)
_cell_length_c 24.5352(10)
_cell_measurement_reflns_used 31007
_cell_measurement_temperature 100(2)
_cell_measurement_theta_max 28.31
_cell_measurement_theta_min 1.66
_cell_volume 3321.7(2)
_computing_cell_refinement 'Saint-Plus (Bruker, 2004)'
_computing_data_collection 'Apex2 (Bruker, 2005)'
_computing_data_reduction 'SAINT-Plus and XPREP (Bruker 2004)'
_computing_molecular_graphics 'DIAMOND 3.0c (Brandenburg & Putz, 2004)'
_computing_publication_material 'WinGX (Farrugia, 1999)'
_computing_structure_refinement 'SHELXL-97 (Sheldrick, 1997)'
_computing_structure_solution 'SHELXS-97 (Sheldrick, 1997)'
_diffrn_measured_fraction_theta_full 0.999
_diffrn_measured_fraction_theta_max 0.999
_diffrn_measurement_device_type 'Bruker SMART CCD area detector'
_diffrn_measurement_method '\p and \w scans'
_diffrn_radiation_type MoK\a
_diffrn_radiation_wavelength 0.71069
_diffrn_reflns_av_R_equivalents 0.0515
_diffrn_reflns_limit_h_max 11
_diffrn_reflns_limit_h_min -7
_diffrn_reflns_limit_k_max 19
_diffrn_reflns_limit_k_min -20
_diffrn_reflns_limit_l_max 32
_diffrn_reflns_limit_l_min -32
_diffrn_reflns_number 30208
_diffrn_reflns_theta_full 28.31
_diffrn_reflns_theta_max 28.31
_diffrn_reflns_theta_min 1.66
_exptl_absorpt_coefficient_mu 0.829
_exptl_absorpt_correction_T_max 0.9217
_exptl_absorpt_correction_T_min 0.8134
_exptl_absorpt_correction_type multi-scan
_exptl_crystal_colour colourless
_exptl_crystal_density_diffrn 1.597
_exptl_crystal_density_method 'not measured'
_exptl_crystal_description cuboid
_exptl_crystal_F_000 1600
_exptl_crystal_size_max 0.26
_exptl_crystal_size_mid 0.2
_exptl_crystal_size_min 0.1
_refine_diff_density_max 0.614
_refine_diff_density_min -0.66
_refine_ls_extinction_method none
_refine_ls_goodness_of_fit_ref 1.05
_refine_ls_hydrogen_treatment constr
_refine_ls_matrix_type full
_refine_ls_number_parameters 433
_refine_ls_number_reflns 8264
_refine_ls_number_restraints 0
_refine_ls_restrained_S_all 1.05
_refine_ls_R_factor_gt 0.0367
_refine_ls_shift/su_max 0.001
_refine_ls_structure_factor_coef Fsqd
_refine_ls_weighting_details 'calc w=1/[\s^2^(Fo^2^)+(0.0470P)^2^+0.0000P] where P=(Fo^2^+2Fc^2^)/3'
_refine_ls_weighting_scheme calc
_refine_ls_wR_factor_ref 0.0963
_reflns_number_gt 6764
_reflns_number_total 8264
_reflns_threshold_expression >2sigma(I)
_cod_data_source_file zb5008.cif
_cod_data_source_block I
_cod_depositor_comments
;
The following automatic conversions were performed:
'_symmetry_cell_setting' value 'Monoclinic' changed to 'monoclinic'
according to '/home/saulius/struct/CIF-dictionaries/cif_core.dic'
dictionary named 'cif_core.dic' version 2.4.1 from 2010-06-29.

Automatic conversion script
Id: cif_fix_enum 1527 2010-12-29 10:47:43Z saulius 

The following automatic conversions were performed:

'_symmetry_cell_setting' value 'Monoclinic' changed to 'monoclinic'
according to /home/saulius/struct/CIF-dictionaries/cif_core.dic
dictionary named 'cif_core.dic' version 2.4.1 from 2010-06-29.

Automatic conversion script
Id: cif_fix_values 1715 2011-07-08 13:25:40Z adriana 
;
_cod_original_sg_symbol_H-M P21/n
_cod_database_code 2104679

loop_
_symmetry_equiv_pos_as_xyz
'x, y, z'
'-x+1/2, y+1/2, -z+1/2'
'-x, -y, -z'
'x-1/2, -y-1/2, z-1/2'

loop_
_atom_site_type_symbol
_atom_site_label
_atom_site_fract_x
_atom_site_fract_y
_atom_site_fract_z
_atom_site_U_iso_or_equiv
_atom_site_adp_type
_atom_site_calc_flag
_atom_site_refinement_flags
_atom_site_occupancy
_atom_site_disorder_assembly
_atom_site_disorder_group
Ag Ag 0.24731(2) 0.387087(12) 0.029580(7) 0.01305(7) Uani d . 1 . .
P P1 0.34755(7) 0.25819(4) -0.01573(3) 0.01212(14) Uani d . 1 . .
P P2 0.23004(7) 0.38734(4) 0.13098(3) 0.01256(14) Uani d . 1 . .
N N -0.0244(3) 0.38592(14) 0.01490(10) 0.0203(5) Uani d . 1 . .
C C 0.1435(3) 0.58143(17) -0.01444(10) 0.0152(5) Uani d . 1 . .
S S 0.31401(7) 0.53404(4) -0.01305(3) 0.01801(15) Uani d . 1 . .
C C111 0.4705(3) 0.26721(16) -0.07451(9) 0.0124(5) Uani d . 1 . .
C C112 0.4597(3) 0.34029(17) -0.10668(10) 0.0160(5) Uani d . 1 . .
H H112 0.3883 0.3842 -0.098 0.019 Uiso calc R 1 . .
C C113 0.5522(3) 0.35029(18) -0.15167(10) 0.0183(6) Uani d . 1 . .
H H113 0.544 0.3999 -0.1743 0.022 Uiso calc R 1 . .
C C114 0.6557(3) 0.28632(18) -0.16226(10) 0.0162(5) Uani d . 1 . .
C C115 0.6714(3) 0.21308(18) -0.13115(11) 0.0205(6) Uani d . 1 . .
H H115 0.7441 0.1699 -0.1399 0.025 Uiso calc R 1 . .
C C116 0.5782(3) 0.20397(18) -0.08660(11) 0.0186(6) Uani d . 1 . .
H H116 0.5876 0.1543 -0.0641 0.022 Uiso calc R 1 . .
C C121 0.1933(3) 0.18497(16) -0.03642(10) 0.0130(5) Uani d . 1 . .
C C122 0.1929(3) 0.13466(17) -0.08364(10) 0.0171(5) Uani d . 1 . .
H H122 0.277 0.1375 -0.1075 0.021 Uiso calc R 1 . .
C C123 0.0709(3) 0.08080(18) -0.09600(11) 0.0196(6) Uani d . 1 . .
H H123 0.0703 0.0464 -0.1281 0.024 Uiso calc R 1 . .
C C124 -0.0488(3) 0.07822(18) -0.06103(11) 0.0203(6) Uani d . 1 . .
C C125 -0.0545(3) 0.12601(18) -0.01395(11) 0.0201(6) Uani d . 1 . .
H H125 -0.1387 0.1218 0.0098 0.024 Uiso calc R 1 . .
C C126 0.0679(3) 0.18076(18) -0.00240(10) 0.0177(6) Uani d . 1 . .
H H126 0.0659 0.216 0.0293 0.021 Uiso calc R 1 . .
C C131 0.4625(3) 0.19282(17) 0.03139(10) 0.0134(5) Uani d . 1 . .
C C132 0.4348(3) 0.10602(17) 0.04152(11) 0.0168(5) Uani d . 1 . .
H H132 0.3576 0.0764 0.0211 0.02 Uiso calc R 1 . .
C C133 0.5196(3) 0.06210(18) 0.08154(11) 0.0205(6) Uani d . 1 . .
H H133 0.5009 0.0029 0.0889 0.025 Uiso calc R 1 . .
C C134 0.6307(3) 0.10675(18) 0.11007(11) 0.0197(6) Uani d . 1 . .
C C135 0.6639(3) 0.19188(19) 0.10049(11) 0.0207(6) Uani d . 1 . .
H H135 0.7433 0.2203 0.1205 0.025 Uiso calc R 1 . .
C C136 0.5785(3) 0.23531(18) 0.06095(10) 0.0172(5) Uani d . 1 . .
H H136 0.5989 0.2944 0.0539 0.021 Uiso calc R 1 . .
C C211 0.1404(3) 0.28925(17) 0.15688(10) 0.0140(5) Uani d . 1 . .
C C212 0.2142(3) 0.21129(18) 0.14624(10) 0.0197(6) Uani d . 1 . .
H H212 0.3036 0.2113 0.1249 0.024 Uiso calc R 1 . .
C C213 0.1597(3) 0.13449(18) 0.16616(11) 0.0211(6) Uani d . 1 . .
H H213 0.2096 0.0815 0.1586 0.025 Uiso calc R 1 . .
C C214 0.0302(3) 0.13664(18) 0.19749(10) 0.0196(6) Uani d . 1 . .
C C215 -0.0473(3) 0.21117(19) 0.20828(10) 0.0201(6) Uani d . 1 . .
H H215 -0.1373 0.2102 0.2293 0.024 Uiso calc R 1 . .
C C216 0.0084(3) 0.28810(18) 0.18782(10) 0.0172(5) Uani d . 1 . .
H H216 -0.0438 0.3406 0.1949 0.021 Uiso calc R 1 . .
C C221 0.4035(3) 0.38935(16) 0.17346(10) 0.0134(5) Uani d . 1 . .
C C222 0.4079(3) 0.35448(17) 0.22591(10) 0.0158(5) Uani d . 1 . .
H H222 0.3191 0.3276 0.2398 0.019 Uiso calc R 1 . .
C C223 0.5392(3) 0.35850(18) 0.25791(11) 0.0181(6) Uani d . 1 . .
H H223 0.5422 0.3347 0.2936 0.022 Uiso calc R 1 . .
C C224 0.6656(3) 0.39792(17) 0.23667(11) 0.0178(6) Uani d . 1 . .
C C225 0.6688(3) 0.43144(18) 0.18501(11) 0.0185(6) Uani d . 1 . .
H H225 0.7592 0.457 0.1714 0.022 Uiso calc R 1 . .
C C226 0.5350(3) 0.42682(17) 0.15313(10) 0.0151(5) Uani d . 1 . .
H H226 0.5337 0.4495 0.1172 0.018 Uiso calc R 1 . .
C C231 0.1168(3) 0.47667(17) 0.15692(10) 0.0143(5) Uani d . 1 . .
C C232 0.0969(3) 0.49341(18) 0.21255(10) 0.0192(6) Uani d . 1 . .
H H232 0.146 0.4577 0.2391 0.023 Uiso calc R 1 . .
C C233 0.0066(3) 0.56112(19) 0.22903(11) 0.0229(6) Uani d . 1 . .
H H233 -0.0087 0.5718 0.2666 0.027 Uiso calc R 1 . .
C C234 -0.0608(3) 0.61289(18) 0.18973(13) 0.0231(6) Uani d . 1 . .
C C235 -0.0400(3) 0.60098(18) 0.13505(12) 0.0217(6) Uani d . 1 . .
H H235 -0.0847 0.6392 0.109 0.026 Uiso calc R 1 . .
C C236 0.0478(3) 0.53179(17) 0.11893(11) 0.0175(6) Uani d . 1 . .
H H236 0.0613 0.5216 0.0812 0.021 Uiso calc R 1 . .
F F11 0.74858(16) 0.29620(10) -0.20545(6) 0.0215(3) Uani d . 1 . .
F F12 -0.17071(17) 0.02636(11) -0.07358(7) 0.0274(4) Uani d . 1 . .
F F13 0.71066(18) 0.06429(11) 0.14997(6) 0.0270(4) Uani d . 1 . .
F F21 -0.02032(19) 0.06108(11) 0.21857(7) 0.0289(4) Uani d . 1 . .
F F22 0.79471(17) 0.40213(11) 0.26891(7) 0.0264(4) Uani d . 1 . .
F F23 -0.15038(19) 0.67931(11) 0.20597(8) 0.0345(4) Uani d . 1 . .

loop_
_atom_site_aniso_label
_atom_site_aniso_U_11
_atom_site_aniso_U_22
_atom_site_aniso_U_33
_atom_site_aniso_U_12
_atom_site_aniso_U_13
_atom_site_aniso_U_23
Ag 0.01508(11) 0.01203(11) 0.01215(10) 0.00253(7) 0.00337(7) 0.00062(7)
P1 0.0133(3) 0.0115(3) 0.0117(3) 0.0012(2) 0.0029(2) -0.0004(3)
P2 0.0143(3) 0.0122(3) 0.0114(3) 0.0000(2) 0.0036(2) 0.0005(3)
N 0.0180(12) 0.0159(12) 0.0269(13) 0.0018(9) 0.0008(10) 0.0011(10)
C 0.0182(13) 0.0124(13) 0.0152(12) -0.0046(10) 0.0030(10) 0.0020(10)
S 0.0132(3) 0.0165(3) 0.0246(3) 0.0015(2) 0.0060(3) 0.0069(3)
C111 0.0133(12) 0.0134(13) 0.0106(11) -0.0019(10) 0.0004(9) -0.0014(10)
C112 0.0185(13) 0.0139(14) 0.0155(12) 0.0030(10) 0.0016(10) -0.0021(11)
C113 0.0226(14) 0.0144(14) 0.0179(13) -0.0005(11) 0.0032(11) 0.0030(11)
C114 0.0139(12) 0.0232(15) 0.0116(12) -0.0043(10) 0.0037(10) -0.0030(11)
C115 0.0177(13) 0.0231(16) 0.0209(14) 0.0075(11) 0.0062(11) -0.0012(12)
C116 0.0217(13) 0.0158(14) 0.0184(13) 0.0048(11) 0.0043(11) 0.0036(11)
C121 0.0123(12) 0.0134(13) 0.0134(12) 0.0009(10) -0.0007(9) 0.0023(10)
C122 0.0168(13) 0.0189(14) 0.0158(13) 0.0015(10) 0.0016(10) -0.0011(11)
C123 0.0250(14) 0.0171(14) 0.0166(13) 0.0003(11) -0.0024(11) -0.0042(11)
C124 0.0194(13) 0.0157(14) 0.0258(15) -0.0039(11) -0.0027(11) 0.0006(12)
C125 0.0182(13) 0.0215(15) 0.0209(14) -0.0011(11) 0.0054(11) 0.0016(12)
C126 0.0178(13) 0.0182(15) 0.0171(13) 0.0005(10) 0.0019(10) -0.0025(11)
C131 0.0155(12) 0.0146(13) 0.0104(11) 0.0018(10) 0.0048(10) -0.0001(10)
C132 0.0178(13) 0.0166(14) 0.0162(13) -0.0001(10) 0.0021(10) -0.0027(11)
C133 0.0250(14) 0.0122(14) 0.0242(14) 0.0029(11) 0.0007(11) 0.0023(11)
C134 0.0188(14) 0.0243(16) 0.0158(13) 0.0090(11) 0.0007(11) 0.0024(11)
C135 0.0197(13) 0.0226(16) 0.0195(14) -0.0024(11) -0.0020(11) -0.0005(12)
C136 0.0171(13) 0.0162(14) 0.0184(13) -0.0017(10) 0.0015(10) 0.0008(11)
C211 0.0164(12) 0.0153(14) 0.0101(11) -0.0040(10) -0.0009(9) 0.0012(10)
C212 0.0235(14) 0.0179(15) 0.0179(13) -0.0016(11) 0.0067(11) -0.0019(11)
C213 0.0316(15) 0.0142(14) 0.0175(13) -0.0021(11) 0.0022(12) -0.0023(11)
C214 0.0260(14) 0.0184(15) 0.0142(13) -0.0102(11) -0.0037(11) 0.0042(11)
C215 0.0140(13) 0.0279(16) 0.0186(13) -0.0065(11) 0.0028(10) 0.0030(12)
C216 0.0170(13) 0.0186(14) 0.0158(13) -0.0024(10) 0.0000(10) 0.0008(11)
C221 0.0173(12) 0.0110(13) 0.0120(12) 0.0021(10) 0.0019(10) -0.0020(10)
C222 0.0158(12) 0.0174(14) 0.0142(12) -0.0021(10) 0.0032(10) 0.0022(11)
C223 0.0226(14) 0.0181(14) 0.0136(12) 0.0015(11) 0.0001(10) -0.0003(11)
C224 0.0136(12) 0.0191(15) 0.0205(14) 0.0029(10) -0.0032(10) -0.0058(11)
C225 0.0159(13) 0.0173(14) 0.0225(14) -0.0021(11) 0.0066(11) -0.0011(11)
C226 0.0187(13) 0.0117(13) 0.0152(12) 0.0013(10) 0.0055(10) 0.0005(10)
C231 0.0112(12) 0.0151(13) 0.0169(12) -0.0028(10) 0.0055(10) -0.0012(10)
C232 0.0197(13) 0.0215(15) 0.0165(13) -0.0041(11) 0.0023(11) -0.0018(11)
C233 0.0253(14) 0.0235(16) 0.0203(14) -0.0084(12) 0.0096(12) -0.0117(12)
C234 0.0144(13) 0.0163(15) 0.0388(17) -0.0022(11) 0.0092(12) -0.0126(13)
C235 0.0176(13) 0.0163(15) 0.0312(16) 0.0005(10) 0.0019(12) -0.0011(12)
C236 0.0156(13) 0.0181(14) 0.0189(13) -0.0017(10) 0.0024(10) -0.0001(11)
F11 0.0216(8) 0.0266(9) 0.0167(8) -0.0024(7) 0.0098(6) -0.0016(7)
F12 0.0214(8) 0.0270(10) 0.0337(9) -0.0110(7) -0.0008(7) -0.0065(8)
F13 0.0298(9) 0.0294(10) 0.0216(8) 0.0065(7) -0.0066(7) 0.0088(7)
F21 0.0362(9) 0.0216(9) 0.0289(9) -0.0134(8) -0.0011(7) 0.0097(8)
F22 0.0158(8) 0.0372(11) 0.0260(9) -0.0007(7) -0.0038(7) -0.0049(8)
F23 0.0287(9) 0.0225(10) 0.0526(11) 0.0054(7) 0.0132(8) -0.0155(9)

loop_
_atom_type_symbol
_atom_type_description
_atom_type_scat_dispersion_real
_atom_type_scat_dispersion_imag
_atom_type_scat_source
C C 0.0033 0.0016 'International Tables Vol C Tables 4.2.6.8 and 6.1.1.4'
H H 0 0 'International Tables Vol C Tables 4.2.6.8 and 6.1.1.4'
N N 0.0061 0.0033 'International Tables Vol C Tables 4.2.6.8 and 6.1.1.4'
F F 0.0171 0.0103 'International Tables Vol C Tables 4.2.6.8 and 6.1.1.4'
P P 0.1023 0.0942 'International Tables Vol C Tables 4.2.6.8 and 6.1.1.4'
S S 0.1246 0.1234 'International Tables Vol C Tables 4.2.6.8 and 6.1.1.4'
Ag Ag -0.8971 1.1015 'International Tables Vol C Tables 4.2.6.8 and 6.1.1.4'

loop_
_geom_angle_atom_site_label_1
_geom_angle_atom_site_label_2
_geom_angle_atom_site_label_3
_geom_angle_site_symmetry_1
_geom_angle_site_symmetry_3
_geom_angle
_geom_angle_publ_flag
N Ag P1 . . 106.73(6) ?
N Ag P2 . . 93.98(6) ?
P1 Ag P2 . . 118.82(2) ?
N Ag S . . 100.23(6) ?
P1 Ag S . . 116.66(2) ?
P2 Ag S . . 114.97(2) ?
C111 P1 C131 . . 102.60(11) ?
C111 P1 C121 . . 105.78(11) ?
C131 P1 C121 . . 103.01(11) ?
C111 P1 Ag . . 121.18(9) ?
C131 P1 Ag . . 111.21(8) ?
C121 P1 Ag . . 111.26(8) ?
C221 P2 C231 . . 103.81(11) ?
C221 P2 C211 . . 99.96(11) ?
C231 P2 C211 . . 105.63(11) ?
C221 P2 Ag . . 120.22(8) ?
C231 P2 Ag . . 113.18(8) ?
C211 P2 Ag . . 112.34(8) ?
C N Ag 3_565 . 152.5(2) ?
N C S 3_565 . 179.3(3) ?
C S Ag . . 100.86(9) ?
C112 C111 C116 . . 119.5(2) ?
C112 C111 P1 . . 118.72(19) ?
C116 C111 P1 . . 121.76(19) ?
C111 C112 C113 . . 120.7(2) ?
C111 C112 H112 . . 119.7 ?
C113 C112 H112 . . 119.7 ?
C114 C113 C112 . . 117.8(2) ?
C114 C113 H113 . . 121.1 ?
C112 C113 H113 . . 121.1 ?
F11 C114 C113 . . 118.3(2) ?
F11 C114 C115 . . 118.2(2) ?
C113 C114 C115 . . 123.4(2) ?
C114 C115 C116 . . 118.0(2) ?
C114 C115 H115 . . 121 ?
C116 C115 H115 . . 121 ?
C115 C116 C111 . . 120.5(2) ?
C115 C116 H116 . . 119.8 ?
C111 C116 H116 . . 119.8 ?
C126 C121 C122 . . 118.8(2) ?
C126 C121 P1 . . 116.64(19) ?
C122 C121 P1 . . 124.52(19) ?
C123 C122 C121 . . 120.5(2) ?
C123 C122 H122 . . 119.7 ?
C121 C122 H122 . . 119.7 ?
C124 C123 C122 . . 118.4(2) ?
C124 C123 H123 . . 120.8 ?
C122 C123 H123 . . 120.8 ?
F12 C124 C123 . . 118.7(2) ?
F12 C124 C125 . . 117.7(2) ?
C123 C124 C125 . . 123.6(3) ?
C124 C125 C126 . . 117.3(2) ?
C124 C125 H125 . . 121.3 ?
C126 C125 H125 . . 121.3 ?
C125 C126 C121 . . 121.2(2) ?
C125 C126 H126 . . 119.4 ?
C121 C126 H126 . . 119.4 ?
C132 C131 C136 . . 119.3(2) ?
C132 C131 P1 . . 123.7(2) ?
C136 C131 P1 . . 116.8(2) ?
C131 C132 C133 . . 120.4(2) ?
C131 C132 H132 . . 119.8 ?
C133 C132 H132 . . 119.8 ?
C134 C133 C132 . . 118.2(3) ?
C134 C133 H133 . . 120.9 ?
C132 C133 H133 . . 120.9 ?
F13 C134 C135 . . 118.8(2) ?
F13 C134 C133 . . 118.1(3) ?
C135 C134 C133 . . 123.2(3) ?
C134 C135 C136 . . 118.3(3) ?
C134 C135 H135 . . 120.8 ?
C136 C135 H135 . . 120.8 ?
C135 C136 C131 . . 120.6(3) ?
C135 C136 H136 . . 119.7 ?
C131 C136 H136 . . 119.7 ?
C216 C211 C212 . . 118.8(2) ?
C216 C211 P2 . . 124.4(2) ?
C212 C211 P2 . . 116.76(18) ?
C213 C212 C211 . . 121.1(2) ?
C213 C212 H212 . . 119.4 ?
C211 C212 H212 . . 119.4 ?
C212 C213 C214 . . 118.1(3) ?
C212 C213 H213 . . 121 ?
C214 C213 H213 . . 121 ?
F21 C214 C215 . . 119.2(2) ?
F21 C214 C213 . . 117.9(3) ?
C215 C214 C213 . . 122.9(3) ?
C214 C215 C216 . . 118.5(2) ?
C214 C215 H215 . . 120.7 ?
C216 C215 H215 . . 120.7 ?
C215 C216 C211 . . 120.6(3) ?
C215 C216 H216 . . 119.7 ?
C211 C216 H216 . . 119.7 ?
C226 C221 C222 . . 119.0(2) ?
C226 C221 P2 . . 119.10(19) ?
C222 C221 P2 . . 121.85(19) ?
C223 C222 C221 . . 121.0(2) ?
C223 C222 H222 . . 119.5 ?
C221 C222 H222 . . 119.5 ?
C224 C223 C222 . . 118.1(2) ?
C224 C223 H223 . . 121 ?
C222 C223 H223 . . 121 ?
F22 C224 C225 . . 119.0(2) ?
F22 C224 C223 . . 117.6(2) ?
C225 C224 C223 . . 123.5(2) ?
C224 C225 C226 . . 117.7(2) ?
C224 C225 H225 . . 121.1 ?
C226 C225 H225 . . 121.1 ?
C221 C226 C225 . . 120.7(2) ?
C221 C226 H226 . . 119.7 ?
C225 C226 H226 . . 119.7 ?
C236 C231 C232 . . 118.5(2) ?
C236 C231 P2 . . 117.55(19) ?
C232 C231 P2 . . 124.0(2) ?
C233 C232 C231 . . 120.6(3) ?
C233 C232 H232 . . 119.7 ?
C231 C232 H232 . . 119.7 ?
C234 C233 C232 . . 118.5(2) ?
C234 C233 H233 . . 120.8 ?
C232 C233 H233 . . 120.8 ?
F23 C234 C235 . . 118.6(3) ?
F23 C234 C233 . . 118.5(3) ?
C235 C234 C233 . . 122.9(3) ?
C234 C235 C236 . . 118.1(3) ?
C234 C235 H235 . . 121 ?
C236 C235 H235 . . 121 ?
C235 C236 C231 . . 121.3(3) ?
C235 C236 H236 . . 119.3 ?
C231 C236 H236 . . 119.3 ?

loop_
_geom_bond_atom_site_label_1
_geom_bond_atom_site_label_2
_geom_bond_site_symmetry_2
_geom_bond_distance
_geom_bond_publ_flag
Ag N . 2.395(2) ?
Ag P1 . 2.4560(7) ?
Ag P2 . 2.4956(7) ?
Ag S . 2.5773(7) ?
P1 C111 . 1.822(2) ?
P1 C131 . 1.823(3) ?
P1 C121 . 1.826(3) ?
P2 C221 . 1.822(3) ?
P2 C231 . 1.824(3) ?
P2 C211 . 1.830(3) ?
N C 3_565 1.157(3) ?
C N 3_565 1.157(3) ?
C S . 1.661(3) ?
C111 C112 . 1.382(4) ?
C111 C116 . 1.395(3) ?
C112 C113 . 1.391(3) ?
C112 H112 . 0.95 ?
C113 C114 . 1.370(4) ?
C113 H113 . 0.95 ?
C114 F11 . 1.357(3) ?
C114 C115 . 1.373(4) ?
C115 C116 . 1.384(3) ?
C115 H115 . 0.95 ?
C116 H116 . 0.95 ?
C121 C126 . 1.393(3) ?
C121 C122 . 1.396(3) ?
C122 C123 . 1.382(4) ?
C122 H122 . 0.95 ?
C123 C124 . 1.368(4) ?
C123 H123 . 0.95 ?
C124 F12 . 1.365(3) ?
C124 C125 . 1.374(4) ?
C125 C126 . 1.389(4) ?
C125 H125 . 0.95 ?
C126 H126 . 0.95 ?
C131 C132 . 1.390(3) ?
C131 C136 . 1.399(4) ?
C132 C133 . 1.395(4) ?
C132 H132 . 0.95 ?
C133 C134 . 1.372(4) ?
C133 H133 . 0.95 ?
C134 F13 . 1.361(3) ?
C134 C135 . 1.372(4) ?
C135 C136 . 1.386(4) ?
C135 H135 . 0.95 ?
C136 H136 . 0.95 ?
C211 C216 . 1.394(3) ?
C211 C212 . 1.397(4) ?
C212 C213 . 1.375(4) ?
C212 H212 . 0.95 ?
C213 C214 . 1.382(4) ?
C213 H213 . 0.95 ?
C214 F21 . 1.357(3) ?
C214 C215 . 1.367(4) ?
C215 C216 . 1.386(4) ?
C215 H215 . 0.95 ?
C216 H216 . 0.95 ?
C221 C226 . 1.389(3) ?
C221 C222 . 1.396(3) ?
C222 C223 . 1.378(4) ?
C222 H222 . 0.95 ?
C223 C224 . 1.374(4) ?
C223 H223 . 0.95 ?
C224 F22 . 1.366(3) ?
C224 C225 . 1.371(4) ?
C225 C226 . 1.396(4) ?
C225 H225 . 0.95 ?
C226 H226 . 0.95 ?
C231 C236 . 1.392(4) ?
C231 C232 . 1.404(3) ?
C232 C233 . 1.378(4) ?
C232 H232 . 0.95 ?
C233 C234 . 1.377(4) ?
C233 H233 . 0.95 ?
C234 F23 . 1.358(3) ?
C234 C235 . 1.370(4) ?
C235 C236 . 1.381(4) ?
C235 H235 . 0.95 ?
C236 H236 . 0.95 ?

loop_
_geom_hbond_atom_site_label_D
_geom_hbond_atom_site_label_H
_geom_hbond_atom_site_label_A
_geom_hbond_site_symmetry_A
_geom_hbond_distance_DH
_geom_hbond_distance_HA
_geom_hbond_distance_DA
_geom_hbond_angle_DHA
C215 H215 F23 2_445 0.95 2.51 3.448(3) 167.7
C216 H216 F22 1_455 0.95 2.51 3.275(3) 137.5
C222 H222 F11 4_566 0.95 2.43 3.213(3) 139.8

loop_
_geom_torsion_atom_site_label_1
_geom_torsion_atom_site_label_2
_geom_torsion_atom_site_label_3
_geom_torsion_atom_site_label_4
_geom_torsion_site_symmetry_1
_geom_torsion_site_symmetry_2
_geom_torsion_site_symmetry_3
_geom_torsion_site_symmetry_4
_geom_torsion
_geom_torsion_publ_flag
N Ag P1 C111 . . . . 113.91(11) ?
P2 Ag P1 C111 . . . . -141.72(9) ?
S Ag P1 C111 . . . . 2.90(10) ?
N Ag P1 C131 . . . . -125.52(10) ?
P2 Ag P1 C131 . . . . -21.16(9) ?
S Ag P1 C131 . . . . 123.46(9) ?
N Ag P1 C121 . . . . -11.31(10) ?
P2 Ag P1 C121 . . . . 93.06(9) ?
S Ag P1 C121 . . . . -122.32(9) ?
N Ag P2 C221 . . . . -179.35(11) ?
P1 Ag P2 C221 . . . . 69.08(10) ?
S Ag P2 C221 . . . . -76.12(10) ?
N Ag P2 C231 . . . . -55.99(10) ?
P1 Ag P2 C231 . . . . -167.56(9) ?
S Ag P2 C231 . . . . 47.24(9) ?
N Ag P2 C211 . . . . 63.54(10) ?
P1 Ag P2 C211 . . . . -48.03(9) ?
S Ag P2 C211 . . . . 166.77(9) ?
P1 Ag N C . . . 3_565 -164.1(4) ?
P2 Ag N C . . . 3_565 74.1(5) ?
S Ag N C . . . 3_565 -42.1(5) ?
N C S Ag 3_565 . . . 4E1(3) ?
N Ag S C . . . . 17.88(11) ?
P1 Ag S C . . . . 132.59(9) ?
P2 Ag S C . . . . -81.43(9) ?
C131 P1 C111 C112 . . . . -150.2(2) ?
C121 P1 C111 C112 . . . . 102.2(2) ?
Ag P1 C111 C112 . . . . -25.5(2) ?
C131 P1 C111 C116 . . . . 27.6(2) ?
C121 P1 C111 C116 . . . . -80.1(2) ?
Ag P1 C111 C116 . . . . 152.21(18) ?
C116 C111 C112 C113 . . . . 1.7(4) ?
P1 C111 C112 C113 . . . . 179.43(19) ?
C111 C112 C113 C114 . . . . -1.2(4) ?
C112 C113 C114 F11 . . . . -178.8(2) ?
C112 C113 C114 C115 . . . . 0.6(4) ?
F11 C114 C115 C116 . . . . 178.9(2) ?
C113 C114 C115 C116 . . . . -0.4(4) ?
C114 C115 C116 C111 . . . . 0.8(4) ?
C112 C111 C116 C115 . . . . -1.5(4) ?
P1 C111 C116 C115 . . . . -179.2(2) ?
C111 P1 C121 C126 . . . . -167.71(19) ?
C131 P1 C121 C126 . . . . 85.0(2) ?
Ag P1 C121 C126 . . . . -34.3(2) ?
C111 P1 C121 C122 . . . . 11.6(3) ?
C131 P1 C121 C122 . . . . -95.7(2) ?
Ag P1 C121 C122 . . . . 145.0(2) ?
C126 C121 C122 C123 . . . . -0.8(4) ?
P1 C121 C122 C123 . . . . 179.9(2) ?
C121 C122 C123 C124 . . . . 0.1(4) ?
C122 C123 C124 F12 . . . . 178.8(2) ?
C122 C123 C124 C125 . . . . -0.3(4) ?
F12 C124 C125 C126 . . . . -177.9(2) ?
C123 C124 C125 C126 . . . . 1.2(4) ?
C124 C125 C126 C121 . . . . -1.9(4) ?
C122 C121 C126 C125 . . . . 1.7(4) ?
P1 C121 C126 C125 . . . . -178.9(2) ?
C111 P1 C131 C132 . . . . -104.5(2) ?
C121 P1 C131 C132 . . . . 5.3(2) ?
Ag P1 C131 C132 . . . . 124.6(2) ?
C111 P1 C131 C136 . . . . 79.6(2) ?
C121 P1 C131 C136 . . . . -170.67(18) ?
Ag P1 C131 C136 . . . . -51.4(2) ?
C136 C131 C132 C133 . . . . 1.3(4) ?
P1 C131 C132 C133 . . . . -174.53(19) ?
C131 C132 C133 C134 . . . . -0.4(4) ?
C132 C133 C134 F13 . . . . 178.4(2) ?
C132 C133 C134 C135 . . . . -1.1(4) ?
F13 C134 C135 C136 . . . . -178.0(2) ?
C133 C134 C135 C136 . . . . 1.6(4) ?
C134 C135 C136 C131 . . . . -0.5(4) ?
C132 C131 C136 C135 . . . . -0.9(4) ?
P1 C131 C136 C135 . . . . 175.27(19) ?
C221 P2 C211 C216 . . . . 110.1(2) ?
C231 P2 C211 C216 . . . . 2.6(2) ?
Ag P2 C211 C216 . . . . -121.3(2) ?
C221 P2 C211 C212 . . . . -67.4(2) ?
C231 P2 C211 C212 . . . . -174.86(19) ?
Ag P2 C211 C212 . . . . 61.3(2) ?
C216 C211 C212 C213 . . . . -0.6(4) ?
P2 C211 C212 C213 . . . . 177.0(2) ?
C211 C212 C213 C214 . . . . -0.6(4) ?
C212 C213 C214 F21 . . . . -177.9(2) ?
C212 C213 C214 C215 . . . . 1.6(4) ?
F21 C214 C215 C216 . . . . 178.1(2) ?
C213 C214 C215 C216 . . . . -1.4(4) ?
C214 C215 C216 C211 . . . . 0.1(4) ?
C212 C211 C216 C215 . . . . 0.9(4) ?
P2 C211 C216 C215 . . . . -176.52(19) ?
C231 P2 C221 C226 . . . . -100.3(2) ?
C211 P2 C221 C226 . . . . 150.8(2) ?
Ag P2 C221 C226 . . . . 27.5(2) ?
C231 P2 C221 C222 . . . . 79.6(2) ?
C211 P2 C221 C222 . . . . -29.4(2) ?
Ag P2 C221 C222 . . . . -152.67(18) ?
C226 C221 C222 C223 . . . . 1.4(4) ?
P2 C221 C222 C223 . . . . -178.4(2) ?
C221 C222 C223 C224 . . . . 0.1(4) ?
C222 C223 C224 F22 . . . . 179.5(2) ?
C222 C223 C224 C225 . . . . -1.6(4) ?
F22 C224 C225 C226 . . . . -179.5(2) ?
C223 C224 C225 C226 . . . . 1.6(4) ?
C222 C221 C226 C225 . . . . -1.5(4) ?
P2 C221 C226 C225 . . . . 178.4(2) ?
C224 C225 C226 C221 . . . . 0.0(4) ?
C221 P2 C231 C236 . . . . 134.7(2) ?
C211 P2 C231 C236 . . . . -120.6(2) ?
Ag P2 C231 C236 . . . . 2.7(2) ?
C221 P2 C231 C232 . . . . -44.5(2) ?
C211 P2 C231 C232 . . . . 60.1(2) ?
Ag P2 C231 C232 . . . . -176.54(18) ?
C236 C231 C232 C233 . . . . 2.2(4) ?
P2 C231 C232 C233 . . . . -178.5(2) ?
C231 C232 C233 C234 . . . . -1.3(4) ?
C232 C233 C234 F23 . . . . 179.7(2) ?
C232 C233 C234 C235 . . . . -1.2(4) ?
F23 C234 C235 C236 . . . . -178.2(2) ?
C233 C234 C235 C236 . . . . 2.6(4) ?
C234 C235 C236 C231 . . . . -1.6(4) ?
C232 C231 C236 C235 . . . . -0.7(4) ?
P2 C231 C236 C235 . . . . 180.0(2) ?
